data_2007049
loop_
_publ_author_name
'Taka, Jun-ichiro'
'Ogino, Shinya'
'Kashino, Setsuo'

_publ_section_title
;
 Ammonium Hydrogen Tartronate
;
_journal_issue 3
_journal_name_full 'Acta Crystallographica Section C'
_journal_page_first 384
_journal_page_last 386
_journal_paper_doi 10.1107/S0108270197015126
_journal_volume 54
_journal_year 1998
_chemical_formula_iupac 'N H4 + , (C3 H3 O5) -'
_chemical_formula_moiety 'N H4 + , (C3 H3 O5) -'
_chemical_formula_sum 'C3 H7 N O5'
_chemical_formula_weight 137.09
_chemical_name_systematic ' Ammonium hydrogen hydroxypropanedioate'
_space_group_IT_number 14
_symmetry_cell_setting monoclinic
_symmetry_space_group_name_Hall '-P 2ybc'
_symmetry_space_group_name_H-M 'P 1 21/c 1'
_atom_type_scat_source IntTabIV
_cell_angle_alpha 90.0
_cell_angle_beta 91.730(10)
_cell_angle_gamma 90.0
_cell_formula_units_Z 4
_cell_length_a 4.3226(6)
_cell_length_b 9.073(2)
_cell_length_c 14.284(2)
_cell_measurement_reflns_used 25
_cell_measurement_temperature 295
_cell_measurement_theta_max 11
_cell_measurement_theta_min 9.5
_cell_volume 559.95(17)
_diffrn_measurement_device 'Rigaku AFC-5R'
_diffrn_measurement_method \w/2\q
_diffrn_radiation_type MoK\a
_diffrn_radiation_wavelength 0.71073
_diffrn_reflns_av_R_equivalents 0.012
_diffrn_reflns_limit_h_max 5
_diffrn_reflns_limit_h_min 0
_diffrn_reflns_limit_k_max 11
_diffrn_reflns_limit_k_min 0
_diffrn_reflns_limit_l_max 18
_diffrn_reflns_limit_l_min -18
_diffrn_reflns_number 1456
_diffrn_reflns_theta_max 27.5
_diffrn_standards_decay_% 0.0
_diffrn_standards_interval_count 97
_diffrn_standards_number 3
_exptl_absorpt_coefficient_mu 0.158
_exptl_absorpt_correction_type none
_exptl_crystal_colour colorless
_exptl_crystal_density_diffrn 1.626
_exptl_crystal_density_method 'not measured'
_exptl_crystal_description prismatic
_exptl_crystal_F_000 288
_exptl_crystal_size_max 0.75
_exptl_crystal_size_mid 0.12
_exptl_crystal_size_min 0.10
_refine_diff_density_max 0.27
_refine_diff_density_min -0.30
_refine_ls_extinction_coef 0.328E-5
_refine_ls_extinction_method 'I~corr~ = I~o~(1+gI~c~)'
_refine_ls_goodness_of_fit_ref 1.22
_refine_ls_hydrogen_treatment refall
_refine_ls_number_parameters 111
_refine_ls_number_reflns 1110
_refine_ls_R_factor_gt 0.066
_refine_ls_shift/su_max 0.05
_refine_ls_structure_factor_coef F
_refine_ls_weighting_details 'w = 1/\s^2^(F)'
_refine_ls_weighting_scheme sigma
_refine_ls_wR_factor_ref 0.055
_reflns_number_gt 1110
_reflns_number_total 1293
_reflns_threshold_expression I>0.5\s(I)
_cod_data_source_file ab1514.cif
_cod_data_source_block I
_cod_original_cell_volume 560.0(2)
_cod_original_sg_symbol_H-M 'P 21/c'
_cod_database_code 2007049

loop_
_symmetry_equiv_pos_as_xyz
x,y,z
-x,1/2+y,1/2-z
-x,-y,-z
x,1/2-y,1/2+z

loop_
_atom_site_label
_atom_site_fract_x
_atom_site_fract_y
_atom_site_fract_z
_atom_site_U_iso_or_equiv
_atom_site_adp_type
_atom_site_type_symbol
N1 -.3897(6) .3034(3) .4163(2) .0440(10) Uani N
O1 .1357(4) .2932(2) .05880(10) .0440(10) Uani O
O2 -.2313(4) .5207(2) .09180(10) .0440(10) Uani O
O3 -.3352(4) .4447(2) .23600(10) .0371(9) Uani O
O4 -.2317(4) .0670(2) .09730(10) .0420(10) Uani O
O5 -.2835(4) .1403(2) .24480(10) .0381(9) Uani O
C1 -.0035(5) .2959(3) .14660(10) .0300(10) Uani C
C2 -.2080(5) .4332(2) .15740(10) .0280(10) Uani C
C3 -.1865(5) .1549(2) .16070(10) .0290(10) Uani C
H1 .143(5) .297(2) .1960(10) .032(6) Uiso H
H5 -.471(8) .047(4) .255(2) .090(10) Uiso H
H1O .128(8) .385(3) .034(2) .080(10) Uiso H
H1N -.500(10) .214(4) .422(3) .110(10) Uiso H
H2N -.298(8) .304(4) .362(2) .090(10) Uiso H
H3N -.53(2) .402(5) .413(4) .180(10) Uiso H
H4N -.260(8) .318(4) .461(2) .090(10) Uiso H

loop_
_atom_site_aniso_label
_atom_site_aniso_U_11
_atom_site_aniso_U_22
_atom_site_aniso_U_33
_atom_site_aniso_U_12
_atom_site_aniso_U_13
_atom_site_aniso_U_23
_atom_site_aniso_type_symbol
N1 .0590(10) .0470(10) .0270(10) -.0020(10) .0040(10) .0020(10) N
O1 .0550(10) .0360(10) .0440(10) .0030(10) .0309(8) .0038(9) O
O2 .0610(10) .0380(10) .0319(9) .0086(9) .0154(8) .0089(8) O
O3 .0530(10) .0300(9) .0289(8) .0043(7) .0189(7) .0016(7) O
O4 .0620(10) .0370(10) .0286(8) -.0121(8) .0070(8) -.0037(7) O
O5 .0580(10) .0288(9) .0283(8) -.0056(8) .0137(7) .0008(7) O
C1 .0310(10) .0330(10) .0270(10) -.0020(10) .0094(9) .0010(10) C
C2 .0310(10) .0260(10) .0260(10) -.0057(9) .0057(8) -.0027(9) C
C3 .0300(10) .0290(10) .0270(10) .0055(9) .0038(9) .0027(9) C

loop_
_geom_angle_atom_site_label_1
_geom_angle_atom_site_label_2
_geom_angle_atom_site_label_3
_geom_angle
_geom_angle_publ_flag
O1 C1 C2 111.5(2) no
O1 C1 C3 109.9(2) no
C2 C1 C3 111.4(2) no
O2 C2 O3 126.4(2) no
O2 C2 C1 118.7(2) no
O3 C2 C1 114.9(2) no
O4 C3 O5 125.1(2) no
O4 C3 C1 121.7(2) no
O5 C3 C1 113.2(2) no
H1N N1 H2N 109(3) no
H1N N1 H3N 116(4) no
H1N N1 H4N 113(3) no
H2N N1 H3N 103(4) no
H2N N1 H4N 111(3) no
H3N N1 H4N 105(4) no
C1 O1 H1O 109(2) no
C3 O5 H5 115.0(10) no
O1 C1 H1 112.0(10) no
C2 C1 H1 107.0(10) no
C3 C1 H1 105.0(10) no

loop_
_geom_bond_atom_site_label_1
_geom_bond_atom_site_label_2
_geom_bond_site_symmetry_1
_geom_bond_site_symmetry_2
_geom_bond_distance
_geom_bond_publ_flag
O1 C1 . . 1.408(2) no
O2 C2 . . 1.230(2) no
O3 C2 . . 1.270(2) no
O4 C3 . . 1.218(2) no
O5 C3 . . 1.292(2) no
C1 C2 . . 1.538(3) no
C1 C3 . . 1.521(3) no
N1 H1N . . .95(4) no
N1 H2N . . .88(4) no
N1 H3N . . 1.08(6) no
N1 H4N . . .85(4) no
O1 H1O . . .90(3) no
O5 H5 . . 1.18(3) no
C1 H1 . . .93(2) no

loop_
_geom_hbond_atom_site_label_D
_geom_hbond_atom_site_label_H
_geom_hbond_atom_site_label_A
_geom_hbond_site_symmetry_A
_geom_hbond_distance_DH
_geom_hbond_distance_HA
_geom_hbond_distance_DA
_geom_hbond_angle_DHA
O5 H5 O3 2_445 1.18(3) 1.26(3) 2.443(2) 178(3)
O1 H1O O2 3_565 0.90(3) 2.06(3) 2.775(2) 136(3)
O1 H1O O2 1_555 0.90(3) 2.17(3) 2.654(2) 113(3)
N1 H1N O2 2_445 0.95(4) 2.10(5) 3.044(3) 169(4)
N1 H2N O3 1_555 0.88(3) 2.21(3) 2.892(3) 135(3)
N1 H2N O5 1_555 0.88(3) 2.24(4) 2.910(3) 133(3)
N1 H3N O4 2_455 1.08(6) 1.82(6) 2.901(3) 177(5)
N1 H4N O4 4_555 0.85(4) 2.21(4) 2.903(3) 139(3)
N1 H4N O1 4_555 0.85(4) 2.40(4) 3.129(3) 145(3)

loop_
_geom_torsion_atom_site_label_1
_geom_torsion_atom_site_label_2
_geom_torsion_atom_site_label_3
_geom_torsion_atom_site_label_4
_geom_torsion
_geom_torsion_publ_flag
O1 C1 C2 O2 0.9(3) no
O1 C1 C2 O3 -178.4(2) no
O1 C1 C3 O4 -9.2(3) no
O1 C1 C3 O5 170.7(2) no
O2 C2 C1 C3 -122.4(2) no
O3 C2 C1 C3 58.4(2) no
O4 C3 C1 C2 114.8(2) no
O5 C3 C1 C2 -65.3(2) no
